data_1509058
loop_
_publ_author_name
'Komura, Y.'
'Kishida, E.'
'Inoue, M.'

_publ_section_title
;
 The crystal structure of the Laves phase in Mg-Zn-Ag-system. I
;
_journal_name_full 'Journal of the Physical Society of Japan'
_journal_page_first 398
_journal_page_last 404
_journal_paper_doi 10.1143/JPSJ.23.398
_journal_volume 23
_journal_year 1967
_chemical_formula_sum 'Ag0.15 Mg Zn1.85'
_chemical_name_systematic 'Magnesium zinc silver (1/1.85/0.15)'
_space_group_IT_number 194
_symmetry_space_group_name_Hall '-P 6c 2c'
_symmetry_space_group_name_H-M 'P 63/m m c'
_cell_angle_alpha 90
_cell_angle_beta 90
_cell_angle_gamma 120
_cell_formula_units_Z 20
_cell_length_a 5.225
_cell_length_b 5.225
_cell_length_c 42.95
_cell_volume 1015.468
_citation_journal_id_ASTM JUPSAU
_cod_data_source_file silver0-1_19.cif
_cod_data_source_block Ag0.15Mg1Zn1.85
_cod_original_formula_sum 'Ag0.15 Mg1 Zn1.85'
_cod_database_code 1509058

loop_
_symmetry_equiv_pos_as_xyz
x,y,z
x-y,x,z+1/2
-y,x-y,z
-x,-y,z+1/2
-x+y,-x,z
y,-x+y,z+1/2
-y,-x,-z+1/2
x-y,-y,-z
x,x-y,-z+1/2
y,x,-z
-x+y,y,-z+1/2
-x,-x+y,-z
-x,-y,-z
-x+y,-x,-z-1/2
y,-x+y,-z
x,y,-z-1/2
x-y,x,-z
-y,x-y,-z-1/2
y,x,z-1/2
-x+y,y,z
-x,-x+y,z-1/2
-y,-x,z
x-y,-y,z-1/2
x,x-y,z

loop_
_atom_site_label
_atom_site_type_symbol
_atom_site_fract_x
_atom_site_fract_y
_atom_site_fract_z
_atom_site_occupancy
Zn3 Zn 0.3333 0.6667 0.7 0.925
Zn6 Zn 0.1667 -0.1667 0.65 0.925
Ag3 Ag 0.3333 0.6667 0.7 0.075
Ag5 Ag 0.1667 -0.1667 0.05 0.075
Ag2 Ag 0 0 0.1 0.075
Zn5 Zn 0.1667 -0.1667 0.05 0.925
Mg4 Mg 0.3333 0.6667 0.5125 1
Ag4 Ag 0.5 0 0.25 0.075
Zn1 Zn 0 0 0 0.925
Mg1 Mg 0 0 0.2125 1
Ag1 Ag 0 0 0 0.075
Mg5 Mg 0.3333 0.6667 0.5875 1
Mg2 Mg 0.3333 0.6667 0.1125 1
Zn4 Zn 0.5 0 0.25 0.925
Zn2 Zn 0 0 0.1 0.925
Ag6 Ag 0.1667 -0.1667 0.65 0.075
Mg3 Mg 0.3333 0.6667 0.1875 1
